data_4074272
loop_
_publ_author_name
'Vicente, Jos\'e'
'Arcas, Aurelia'
'Fern\'andez-Hern\'andez, Jes\'us M.'
'Bautista, Delia'

_publ_section_title
;
 The First Family of Platinum(IV) Acetonyl Complexes. Mono-, Bis-, and
 Tris(acetonyl) Derivatives&#x2020;
;
_journal_issue 18
_journal_name_full Organometallics
_journal_page_first 4404
_journal_paper_doi 10.1021/om0605027
_journal_volume 25
_journal_year 2006
_chemical_formula_sum 'C30 H54 Cl3 K O12 Pt2'
_chemical_formula_weight 1142.36
_chemical_name_systematic
; 
 ? 
;
_space_group_IT_number 14
_symmetry_cell_setting monoclinic
_symmetry_space_group_name_Hall '-P 2yn'
_symmetry_space_group_name_H-M 'P 1 21/n 1'
_atom_sites_solution_hydrogens geom
_atom_sites_solution_primary Patterson
_atom_sites_solution_secondary difmap
_audit_creation_method SHELXL-97
_cell_angle_alpha 90.00
_cell_angle_beta 103.262(2)
_cell_angle_gamma 90.00
_cell_formula_units_Z 4
_cell_length_a 16.3432(8)
_cell_length_b 13.3360(7)
_cell_length_c 19.0526(9)
_cell_measurement_reflns_used 8110
_cell_measurement_temperature 100(2)
_cell_measurement_theta_max 27.9
_cell_measurement_theta_min 2.6
_cell_volume 4041.8(3)
_computing_cell_refinement 'Bruker SAINT'
_computing_data_collection 'Bruker SMART'
_computing_data_reduction 'Bruker SAINT'
_computing_molecular_graphics 'Bruker SHELXTL'
_computing_publication_material 'Bruker SHELXTL'
_computing_structure_refinement 'SHELXL-97 (Sheldrick, 1997)'
_computing_structure_solution 'SHELXS-97 (Sheldrick, 1990)'
_diffrn_ambient_temperature 100(2)
_diffrn_detector_area_resol_mean 8.26
_diffrn_measured_fraction_theta_full 1.000
_diffrn_measured_fraction_theta_max 1.000
_diffrn_measurement_device_type 'Bruker Smart APEX'
_diffrn_measurement_method \w-scan
_diffrn_radiation_monochromator graphite
_diffrn_radiation_source 'fine-focus sealed tube'
_diffrn_radiation_type MoK\a
_diffrn_radiation_wavelength 0.71073
_diffrn_reflns_av_R_equivalents 0.0271
_diffrn_reflns_av_sigmaI/netI 0.0198
_diffrn_reflns_limit_h_max 20
_diffrn_reflns_limit_h_min -20
_diffrn_reflns_limit_k_max 16
_diffrn_reflns_limit_k_min -16
_diffrn_reflns_limit_l_max 23
_diffrn_reflns_limit_l_min -23
_diffrn_reflns_number 43594
_diffrn_reflns_theta_full 26.00
_diffrn_reflns_theta_max 26.37
_diffrn_reflns_theta_min 1.87
_exptl_absorpt_coefficient_mu 7.269
_exptl_absorpt_correction_T_max 0.3713
_exptl_absorpt_correction_T_min 0.1384
_exptl_absorpt_correction_type multi-scan
_exptl_absorpt_process_details SADABS
_exptl_crystal_colour colourless
_exptl_crystal_density_diffrn 1.877
_exptl_crystal_density_method 'not measured'
_exptl_crystal_description block
_exptl_crystal_F_000 2224
_exptl_crystal_size_max 0.45
_exptl_crystal_size_mid 0.28
_exptl_crystal_size_min 0.17
_refine_diff_density_max 1.341
_refine_diff_density_min -0.734
_refine_diff_density_rms 0.112
_refine_ls_extinction_method none
_refine_ls_goodness_of_fit_ref 1.055
_refine_ls_hydrogen_treatment 'rigid methyls, others riding'
_refine_ls_matrix_type full
_refine_ls_number_parameters 434
_refine_ls_number_reflns 8270
_refine_ls_number_restraints 0
_refine_ls_restrained_S_all 1.055
_refine_ls_R_factor_all 0.0237
_refine_ls_R_factor_gt 0.0217
_refine_ls_shift/su_max 0.001
_refine_ls_shift/su_mean 0.000
_refine_ls_structure_factor_coef Fsqd
_refine_ls_weighting_details 'calc w=1/[\s^2^(Fo^2^)+(0.0266P)^2^+7.2647P] where P=(Fo^2^+2Fc^2^)/3'
_refine_ls_weighting_scheme calc
_refine_ls_wR_factor_gt 0.0529
_refine_ls_wR_factor_ref 0.0537
_reflns_number_gt 7770
_reflns_number_total 8270
_reflns_threshold_expression >2sigma(I)
_cod_data_source_file om0605027si20060606_015542.cif
_cod_data_source_block jm834s
_cod_original_sg_symbol_H-M 'P 2(1)/n'
_cod_database_code 4074272

loop_
_symmetry_equiv_pos_as_xyz
'x, y, z'
'-x+1/2, y+1/2, -z+1/2'
'-x, -y, -z'
'x-1/2, -y-1/2, z-1/2'

loop_
_atom_site_label
_atom_site_type_symbol
_atom_site_fract_x
_atom_site_fract_y
_atom_site_fract_z
_atom_site_U_iso_or_equiv
_atom_site_adp_type
_atom_site_occupancy
_atom_site_symmetry_multiplicity
_atom_site_calc_flag
_atom_site_refinement_flags
_atom_site_disorder_group
Pt1 Pt 0.471802(7) 0.373304(9) 0.341020(6) 0.01721(4) Uani 1 1 d . .
Pt2 Pt 0.501381(8) 0.329368(9) 0.179548(7) 0.01908(4) Uani 1 1 d . .
Cl1 Cl 0.38313(5) 0.40975(7) 0.21934(4) 0.02504(17) Uani 1 1 d . .
Cl2 Cl 0.49270(5) 0.21176(6) 0.27983(4) 0.02083(16) Uani 1 1 d . .
Cl3 Cl 0.58661(5) 0.42590(6) 0.28225(4) 0.02224(16) Uani 1 1 d . .
K1 K 0.5000 0.0000 0.0000 0.0224(2) Uani 1 2 d S .
K2 K 0.5000 0.0000 0.5000 0.0270(2) Uani 1 2 d S .
O1 O 0.5459(2) 0.1812(2) 0.47125(16) 0.0432(7) Uani 1 1 d . .
O2 O 0.57365(16) 0.59909(19) 0.42291(14) 0.0295(6) Uani 1 1 d . .
O3 O 0.25377(16) 0.4036(2) 0.33820(15) 0.0361(6) Uani 1 1 d . .
O4 O 0.5826(2) 0.4165(3) 0.02410(17) 0.0495(8) Uani 1 1 d . .
O5 O 0.72845(18) 0.3226(2) 0.20295(19) 0.0476(8) Uani 1 1 d . .
O6 O 0.4467(2) 0.0820(2) 0.11188(16) 0.0421(7) Uani 1 1 d . .
O10 O 0.48166(16) -0.0826(2) 0.36144(15) 0.0340(6) Uani 1 1 d . .
O11 O 0.34572(15) 0.0217(2) 0.39987(15) 0.0321(6) Uani 1 1 d . .
O12 O 0.35502(16) 0.05867(19) 0.54822(15) 0.0309(6) Uani 1 1 d . .
C1 C 0.5525(2) 0.3512(3) 0.44017(18) 0.0224(7) Uani 1 1 d . .
H1A H 0.6005 0.3980 0.4456 0.027 Uiso 1 1 calc R .
H1B H 0.5227 0.3661 0.4787 0.027 Uiso 1 1 calc R .
C2 C 0.5845(2) 0.2464(3) 0.44848(18) 0.0281(8) Uani 1 1 d . .
C3 C 0.6669(3) 0.2243(3) 0.4298(2) 0.0411(10) Uani 1 1 d . .
H3A H 0.7129 0.2505 0.4678 0.049 Uiso 1 1 calc R .
H3B H 0.6683 0.2563 0.3838 0.049 Uiso 1 1 calc R .
H3C H 0.6734 0.1516 0.4257 0.049 Uiso 1 1 calc R .
C4 C 0.4459(2) 0.5102(3) 0.3816(2) 0.0254(7) Uani 1 1 d . .
H4A H 0.3900 0.5339 0.3549 0.031 Uiso 1 1 calc R .
H4B H 0.4445 0.5027 0.4330 0.031 Uiso 1 1 calc R .
C5 C 0.5114(2) 0.5859(3) 0.3747(2) 0.0261(7) Uani 1 1 d . .
C6 C 0.4961(3) 0.6479(3) 0.3065(2) 0.0349(9) Uani 1 1 d . .
H6A H 0.4629 0.7073 0.3123 0.042 Uiso 1 1 calc R .
H6B H 0.4653 0.6078 0.2659 0.042 Uiso 1 1 calc R .
H6C H 0.5501 0.6689 0.2972 0.042 Uiso 1 1 calc R .
C7 C 0.3798(2) 0.3155(3) 0.38840(19) 0.0238(7) Uani 1 1 d . .
H7A H 0.3911 0.2435 0.3992 0.029 Uiso 1 1 calc R .
H7B H 0.3816 0.3507 0.4345 0.029 Uiso 1 1 calc R .
C8 C 0.2942(2) 0.3272(3) 0.33983(19) 0.0258(8) Uani 1 1 d . .
C9 C 0.2594(2) 0.2378(3) 0.2951(2) 0.0316(8) Uani 1 1 d . .
H9A H 0.2379 0.1893 0.3251 0.038 Uiso 1 1 calc R .
H9B H 0.3039 0.2065 0.2758 0.038 Uiso 1 1 calc R .
H9C H 0.2135 0.2592 0.2551 0.038 Uiso 1 1 calc R .
C10 C 0.5004(3) 0.4467(3) 0.1080(2) 0.0369(9) Uani 1 1 d . .
H10A H 0.4523 0.4369 0.0663 0.044 Uiso 1 1 calc R .
H10B H 0.4903 0.5097 0.1322 0.044 Uiso 1 1 calc R .
C11 C 0.5776(3) 0.4598(3) 0.0801(2) 0.0405(10) Uani 1 1 d . .
C12 C 0.6441(3) 0.5267(4) 0.1179(3) 0.0547(13) Uani 1 1 d . .
H12A H 0.6886 0.5306 0.0913 0.066 Uiso 1 1 calc R .
H12B H 0.6674 0.5007 0.1665 0.066 Uiso 1 1 calc R .
H12C H 0.6207 0.5938 0.1213 0.066 Uiso 1 1 calc R .
C13 C 0.5972(2) 0.2504(3) 0.1494(2) 0.0274(8) Uani 1 1 d . .
H13A H 0.5800 0.1794 0.1414 0.033 Uiso 1 1 calc R .
H13B H 0.6051 0.2776 0.1031 0.033 Uiso 1 1 calc R .
C14 C 0.6786(2) 0.2545(3) 0.2030(2) 0.0289(8) Uani 1 1 d . .
C15 C 0.7013(3) 0.1706(4) 0.2547(3) 0.0565(14) Uani 1 1 d . .
H15A H 0.7133 0.1106 0.2290 0.068 Uiso 1 1 calc R .
H15B H 0.6544 0.1569 0.2774 0.068 Uiso 1 1 calc R .
H15C H 0.7513 0.1887 0.2918 0.068 Uiso 1 1 calc R .
C16 C 0.4236(2) 0.2563(3) 0.09443(18) 0.0288(8) Uani 1 1 d . .
H16A H 0.3716 0.2961 0.0778 0.035 Uiso 1 1 calc R .
H16B H 0.4520 0.2517 0.0539 0.035 Uiso 1 1 calc R .
C17 C 0.4009(2) 0.1539(3) 0.1140(2) 0.0316(9) Uani 1 1 d . .
C18 C 0.3182(3) 0.1417(4) 0.1342(3) 0.0478(12) Uani 1 1 d . .
H18A H 0.2729 0.1397 0.0904 0.057 Uiso 1 1 calc R .
H18B H 0.3091 0.1985 0.1643 0.057 Uiso 1 1 calc R .
H18C H 0.3183 0.0792 0.1612 0.057 Uiso 1 1 calc R .
C25 C 0.4117(2) -0.0437(3) 0.3100(2) 0.0355(9) Uani 1 1 d . .
H25A H 0.4018 -0.0840 0.2653 0.043 Uiso 1 1 calc R .
H25B H 0.4230 0.0264 0.2979 0.043 Uiso 1 1 calc R .
C26 C 0.3356(2) -0.0472(3) 0.3414(2) 0.0394(10) Uani 1 1 d . .
H26A H 0.2849 -0.0296 0.3039 0.047 Uiso 1 1 calc R .
H26B H 0.3282 -0.1159 0.3587 0.047 Uiso 1 1 calc R .
C27 C 0.2746(2) 0.0223(3) 0.4308(2) 0.0362(9) Uani 1 1 d . .
H27A H 0.2653 -0.0455 0.4485 0.043 Uiso 1 1 calc R .
H27B H 0.2238 0.0419 0.3940 0.043 Uiso 1 1 calc R .
C28 C 0.2896(2) 0.0952(3) 0.4917(2) 0.0355(9) Uani 1 1 d . .
H28A H 0.3055 0.1613 0.4752 0.043 Uiso 1 1 calc R .
H28B H 0.2375 0.1039 0.5094 0.043 Uiso 1 1 calc R .
C29 C 0.3735(3) 0.1258(3) 0.6079(3) 0.0412(10) Uani 1 1 d . .
H29A H 0.3231 0.1354 0.6277 0.049 Uiso 1 1 calc R .
H29B H 0.3906 0.1919 0.5923 0.049 Uiso 1 1 calc R .
C30 C 0.4438(2) 0.0817(3) 0.6645(2) 0.0369(9) Uani 1 1 d . .
H30A H 0.4521 0.1214 0.7095 0.044 Uiso 1 1 calc R .
H30B H 0.4297 0.0120 0.6753 0.044 Uiso 1 1 calc R .
O7 O 0.3742(3) -0.1409(4) 0.0147(3) 0.0197(11) Uiso 0.567(7) 1 d P 1
O8 O 0.5348(4) -0.1435(5) 0.1074(4) 0.0219(19) Uiso 0.567(7) 1 d P 1
O9 O 0.6676(3) -0.0383(4) 0.0697(3) 0.0207(11) Uiso 0.567(7) 1 d P 1
C19 C 0.3867(5) -0.2023(6) 0.0657(5) 0.028(2) Uiso 0.567(7) 1 d P 1
H19A H 0.3559 -0.2649 0.0485 0.033 Uiso 0.567(7) 1 calc PR 1
H19B H 0.3621 -0.1747 0.1045 0.033 Uiso 0.567(7) 1 calc PR 1
C20 C 0.4805(4) -0.2295(5) 0.0986(4) 0.0298(16) Uiso 0.567(7) 1 d P 1
H20A H 0.4849 -0.2616 0.1462 0.036 Uiso 0.567(7) 1 calc PR 1
H20B H 0.4996 -0.2787 0.0669 0.036 Uiso 0.567(7) 1 calc PR 1
C21 C 0.6217(4) -0.1743(5) 0.1291(4) 0.0316(17) Uiso 0.567(7) 1 d P 1
H21A H 0.6361 -0.2184 0.0919 0.038 Uiso 0.567(7) 1 calc PR 1
H21B H 0.6312 -0.2120 0.1750 0.038 Uiso 0.567(7) 1 calc PR 1
C22 C 0.6754(4) -0.0820(6) 0.1384(4) 0.0203(17) Uiso 0.567(7) 1 d P 1
H22A H 0.6567 -0.0342 0.1712 0.024 Uiso 0.567(7) 1 calc PR 1
H22B H 0.7348 -0.0998 0.1593 0.024 Uiso 0.567(7) 1 calc PR 1
C23 C 0.7233(4) 0.0481(6) 0.0737(4) 0.0224(15) Uiso 0.567(7) 1 d P 1
H23A H 0.7826 0.0260 0.0876 0.027 Uiso 0.567(7) 1 calc PR 1
H23B H 0.7132 0.0956 0.1107 0.027 Uiso 0.567(7) 1 calc PR 1
C24 C 0.7073(4) 0.0988(6) 0.0024(4) 0.0264(16) Uiso 0.567(7) 1 d P 1
H24A H 0.7495 0.1523 0.0034 0.032 Uiso 0.567(7) 1 calc PR 1
H24B H 0.7128 0.0497 -0.0352 0.032 Uiso 0.567(7) 1 calc PR 1
O7' O 0.3666(4) -0.1104(6) 0.0242(4) 0.0233(16) Uiso 0.433(7) 1 d P 2
O8' O 0.5335(6) -0.1612(7) 0.0986(5) 0.025(3) Uiso 0.433(7) 1 d P 2
O9' O 0.6604(4) -0.0104(5) 0.0921(4) 0.0255(15) Uiso 0.433(7) 1 d P 2
C19' C 0.3943(6) -0.1875(7) 0.0840(6) 0.020(2) Uiso 0.433(7) 1 d P 2
H19C H 0.3497 -0.1898 0.1115 0.024 Uiso 0.433(7) 1 calc PR 2
H19D H 0.3940 -0.2535 0.0603 0.024 Uiso 0.433(7) 1 calc PR 2
C20' C 0.4583(5) -0.1814(6) 0.1264(5) 0.027(2) Uiso 0.433(7) 1 d P 2
H20C H 0.4675 -0.2449 0.1540 0.032 Uiso 0.433(7) 1 calc PR 2
H20D H 0.4532 -0.1273 0.1608 0.032 Uiso 0.433(7) 1 calc PR 2
C21' C 0.6000(6) -0.1294(7) 0.1593(5) 0.031(2) Uiso 0.433(7) 1 d P 2
H21C H 0.6132 -0.1828 0.1962 0.037 Uiso 0.433(7) 1 calc PR 2
H21D H 0.5835 -0.0680 0.1818 0.037 Uiso 0.433(7) 1 calc PR 2
C22' C 0.6749(7) -0.1091(9) 0.1263(6) 0.034(3) Uiso 0.433(7) 1 d P 2
H22C H 0.7278 -0.1092 0.1641 0.040 Uiso 0.433(7) 1 calc PR 2
H22D H 0.6789 -0.1611 0.0901 0.040 Uiso 0.433(7) 1 calc PR 2
C23' C 0.7283(6) 0.0135(8) 0.0603(5) 0.027(2) Uiso 0.433(7) 1 d P 2
H23C H 0.7316 -0.0356 0.0221 0.033 Uiso 0.433(7) 1 calc PR 2
H23D H 0.7819 0.0118 0.0972 0.033 Uiso 0.433(7) 1 calc PR 2
C24' C 0.7126(5) 0.1176(7) 0.0286(6) 0.024(2) Uiso 0.433(7) 1 d P 2
H24C H 0.7088 0.1671 0.0664 0.029 Uiso 0.433(7) 1 calc PR 2
H24D H 0.7584 0.1379 0.0053 0.029 Uiso 0.433(7) 1 calc PR 2

loop_
_atom_site_aniso_label
_atom_site_aniso_U_11
_atom_site_aniso_U_22
_atom_site_aniso_U_33
_atom_site_aniso_U_23
_atom_site_aniso_U_13
_atom_site_aniso_U_12
Pt1 0.01433(6) 0.01811(7) 0.02037(7) 0.00047(5) 0.00642(5) 0.00040(4)
Pt2 0.01637(7) 0.02163(7) 0.02051(7) 0.00369(5) 0.00686(5) 0.00079(5)
Cl1 0.0173(4) 0.0328(4) 0.0256(4) 0.0059(3) 0.0059(3) 0.0061(3)
Cl2 0.0240(4) 0.0186(4) 0.0204(4) 0.0006(3) 0.0061(3) -0.0013(3)
Cl3 0.0181(4) 0.0221(4) 0.0291(4) -0.0019(3) 0.0108(3) -0.0023(3)
K1 0.0138(4) 0.0316(5) 0.0227(5) 0.0022(4) 0.0060(4) -0.0022(4)
K2 0.0152(5) 0.0298(6) 0.0354(6) 0.0066(5) 0.0047(4) -0.0031(4)
O1 0.064(2) 0.0264(14) 0.0382(16) 0.0115(12) 0.0091(15) -0.0011(14)
O2 0.0272(13) 0.0257(13) 0.0352(14) -0.0058(11) 0.0061(11) 0.0000(11)
O3 0.0233(13) 0.0411(16) 0.0477(17) -0.0022(13) 0.0157(12) 0.0062(12)
O4 0.061(2) 0.0514(19) 0.0403(18) 0.0082(15) 0.0205(15) 0.0008(16)
O5 0.0261(15) 0.0520(19) 0.066(2) -0.0158(16) 0.0124(14) -0.0061(14)
O6 0.0507(18) 0.0393(16) 0.0390(16) -0.0149(13) 0.0155(14) -0.0087(15)
O10 0.0278(14) 0.0330(14) 0.0386(15) 0.0012(12) 0.0025(11) -0.0058(12)
O11 0.0182(12) 0.0337(14) 0.0421(15) 0.0031(12) 0.0024(11) -0.0066(11)
O12 0.0239(13) 0.0245(13) 0.0433(16) -0.0007(11) 0.0056(11) 0.0027(10)
C1 0.0232(17) 0.0216(16) 0.0209(17) -0.0025(13) 0.0016(13) -0.0009(14)
C2 0.035(2) 0.0272(18) 0.0182(16) 0.0004(14) -0.0015(14) 0.0036(16)
C3 0.035(2) 0.037(2) 0.046(2) -0.0029(19) -0.0008(19) 0.0122(18)
C4 0.0216(17) 0.0235(17) 0.0329(19) -0.0020(15) 0.0097(14) 0.0045(14)
C5 0.0292(19) 0.0179(16) 0.0339(19) -0.0065(15) 0.0129(16) 0.0042(14)
C6 0.044(2) 0.0212(18) 0.040(2) 0.0022(16) 0.0082(18) 0.0017(16)
C7 0.0233(17) 0.0286(18) 0.0232(17) 0.0017(14) 0.0131(14) -0.0058(14)
C8 0.0196(17) 0.035(2) 0.0261(18) 0.0010(15) 0.0133(14) -0.0020(15)
C9 0.0245(18) 0.040(2) 0.0305(19) 0.0015(17) 0.0069(15) -0.0024(16)
C10 0.035(2) 0.039(2) 0.041(2) 0.0210(18) 0.0177(18) 0.0093(18)
C11 0.042(2) 0.044(2) 0.036(2) 0.0090(19) 0.0093(18) -0.003(2)
C12 0.065(3) 0.051(3) 0.046(3) 0.003(2) 0.008(2) -0.026(3)
C13 0.0228(18) 0.0283(18) 0.0331(19) -0.0052(15) 0.0105(15) 0.0055(15)
C14 0.0239(18) 0.036(2) 0.0306(19) -0.0038(16) 0.0141(15) 0.0052(16)
C15 0.042(3) 0.067(3) 0.063(3) 0.031(3) 0.018(2) 0.024(2)
C16 0.0242(18) 0.044(2) 0.0182(16) 0.0009(15) 0.0043(14) 0.0009(16)
C17 0.031(2) 0.043(2) 0.0210(18) -0.0133(16) 0.0066(15) -0.0108(18)
C18 0.041(3) 0.064(3) 0.040(2) -0.018(2) 0.016(2) -0.022(2)
C25 0.029(2) 0.035(2) 0.038(2) 0.0041(17) -0.0007(17) -0.0076(17)
C26 0.026(2) 0.046(2) 0.040(2) -0.0001(19) -0.0033(17) -0.0150(18)
C27 0.0177(17) 0.042(2) 0.046(2) 0.0079(19) 0.0011(16) -0.0062(16)
C28 0.0172(17) 0.034(2) 0.055(3) 0.0092(19) 0.0080(17) 0.0018(16)
C29 0.037(2) 0.028(2) 0.055(3) -0.0091(19) 0.004(2) 0.0046(17)
C30 0.033(2) 0.032(2) 0.046(2) -0.0094(18) 0.0102(18) -0.0040(17)

loop_
_atom_type_symbol
_atom_type_description
_atom_type_scat_dispersion_real
_atom_type_scat_dispersion_imag
_atom_type_scat_source
C C 0.0033 0.0016 'International Tables Vol C Tables 4.2.6.8 and 6.1.1.4'
H H 0.0000 0.0000 'International Tables Vol C Tables 4.2.6.8 and 6.1.1.4'
O O 0.0106 0.0060 'International Tables Vol C Tables 4.2.6.8 and 6.1.1.4'
Cl Cl 0.1484 0.1585 'International Tables Vol C Tables 4.2.6.8 and 6.1.1.4'
K K 0.2009 0.2494 'International Tables Vol C Tables 4.2.6.8 and 6.1.1.4'
Pt Pt -1.7033 8.3905 'International Tables Vol C Tables 4.2.6.8 and 6.1.1.4'

loop_
_geom_angle_atom_site_label_1
_geom_angle_atom_site_label_2
_geom_angle_atom_site_label_3
_geom_angle
_geom_angle_site_symmetry_1
_geom_angle_site_symmetry_3
C1 Pt1 C4 85.79(14) . .
C1 Pt1 C7 85.59(14) . .
C4 Pt1 C7 86.25(14) . .
C1 Pt1 Cl1 175.33(10) . .
C4 Pt1 Cl1 92.89(11) . .
C7 Pt1 Cl1 98.80(10) . .
C1 Pt1 Cl3 93.59(10) . .
C4 Pt1 Cl3 99.14(10) . .
C7 Pt1 Cl3 174.48(10) . .
Cl1 Pt1 Cl3 82.19(3) . .
C1 Pt1 Cl2 100.15(10) . .
C4 Pt1 Cl2 174.06(10) . .
C7 Pt1 Cl2 94.17(10) . .
Cl1 Pt1 Cl2 81.19(3) . .
Cl3 Pt1 Cl2 80.59(3) . .
C16 Pt2 C10 85.95(17) . .
C16 Pt2 C13 84.92(15) . .
C10 Pt2 C13 95.36(15) . .
C16 Pt2 Cl1 93.52(11) . .
C10 Pt2 Cl1 89.20(11) . .
C13 Pt2 Cl1 175.06(11) . .
C16 Pt2 Cl3 175.84(11) . .
C10 Pt2 Cl3 92.58(13) . .
C13 Pt2 Cl3 99.10(10) . .
Cl1 Pt2 Cl3 82.56(3) . .
C16 Pt2 Cl2 99.89(11) . .
C10 Pt2 Cl2 169.28(12) . .
C13 Pt2 Cl2 94.11(11) . .
Cl1 Pt2 Cl2 81.52(3) . .
Cl3 Pt2 Cl2 80.97(3) . .
Pt2 Cl1 Pt1 82.64(2) . .
Pt2 Cl2 Pt1 81.62(2) . .
Pt2 Cl3 Pt1 82.21(2) . .
O6 K1 O6 180.00(12) . 3_655
O6 K1 O7' 71.00(17) . .
O6 K1 O7' 109.00(17) 3_655 .
O6 K1 O7' 109.00(17) . 3_655
O6 K1 O7' 71.00(17) 3_655 3_655
O7' K1 O7' 180.0(3) . 3_655
O6 K1 O8 75.29(16) . .
O6 K1 O8 104.71(16) 3_655 .
O7' K1 O8 62.77(19) . .
O7' K1 O8 117.23(19) 3_655 .
O6 K1 O8 104.71(16) . 3_655
O6 K1 O8 75.29(16) 3_655 3_655
O7' K1 O8 117.23(19) . 3_655
O7' K1 O8 62.77(19) 3_655 3_655
O8 K1 O8 180.0(3) . 3_655
O6 K1 O9' 92.83(17) . 3_655
O6 K1 O9' 87.17(17) 3_655 3_655
O7' K1 O9' 57.95(18) . 3_655
O7' K1 O9' 122.05(18) 3_655 3_655
O8 K1 O9' 120.11(18) . 3_655
O8 K1 O9' 59.89(18) 3_655 3_655
O6 K1 O9' 87.17(17) . .
O6 K1 O9' 92.83(17) 3_655 .
O7' K1 O9' 122.05(18) . .
O7' K1 O9' 57.95(18) 3_655 .
O8 K1 O9' 59.89(18) . .
O8 K1 O9' 120.11(18) 3_655 .
O9' K1 O9' 180.0(4) 3_655 .
O6 K1 O9 81.01(13) . 3_655
O6 K1 O9 98.99(13) 3_655 3_655
O7' K1 O9 56.80(16) . 3_655
O7' K1 O9 123.20(16) 3_655 3_655
O8 K1 O9 119.34(16) . 3_655
O8 K1 O9 60.66(16) 3_655 3_655
O9' K1 O9 12.25(13) 3_655 3_655
O9' K1 O9 167.75(13) . 3_655
O6 K1 O9 98.99(13) . .
O6 K1 O9 81.01(13) 3_655 .
O7' K1 O9 123.20(16) . .
O7' K1 O9 56.80(16) 3_655 .
O8 K1 O9 60.66(16) . .
O8 K1 O9 119.34(16) 3_655 .
O9' K1 O9 167.75(13) 3_655 .
O9' K1 O9 12.25(13) . .
O9 K1 O9 180.0(3) 3_655 .
O6 K1 O8' 80.3(2) . .
O6 K1 O8' 99.7(2) 3_655 .
O7' K1 O8' 61.5(2) . .
O7' K1 O8' 118.5(2) 3_655 .
O8 K1 O8' 5.8(2) . .
O8 K1 O8' 174.2(2) 3_655 .
O9' K1 O8' 117.7(2) 3_655 .
O9' K1 O8' 62.3(2) . .
O9 K1 O8' 118.3(2) 3_655 .
O9 K1 O8' 61.7(2) . .
O6 K1 O8' 99.7(2) . 3_655
O6 K1 O8' 80.3(2) 3_655 3_655
O7' K1 O8' 118.5(2) . 3_655
O7' K1 O8' 61.5(2) 3_655 3_655
O8 K1 O8' 174.2(2) . 3_655
O8 K1 O8' 5.8(2) 3_655 3_655
O9' K1 O8' 62.3(2) 3_655 3_655
O9' K1 O8' 117.7(2) . 3_655
O9 K1 O8' 61.7(2) 3_655 3_655
O9 K1 O8' 118.3(2) . 3_655
O8' K1 O8' 180.0(4) . 3_655
O1 K2 O1 180.00(5) 3_656 .
O1 K2 O11 88.95(9) 3_656 .
O1 K2 O11 91.05(9) . .
O1 K2 O11 91.05(9) 3_656 3_656
O1 K2 O11 88.95(9) . 3_656
O11 K2 O11 180.00(10) . 3_656
O1 K2 O10 82.03(9) 3_656 .
O1 K2 O10 97.97(9) . .
O11 K2 O10 61.10(8) . .
O11 K2 O10 118.90(8) 3_656 .
O1 K2 O10 97.97(9) 3_656 3_656
O1 K2 O10 82.03(9) . 3_656
O11 K2 O10 118.90(8) . 3_656
O11 K2 O10 61.10(8) 3_656 3_656
O10 K2 O10 180.0 . 3_656
O1 K2 O12 96.52(9) 3_656 3_656
O1 K2 O12 83.48(9) . 3_656
O11 K2 O12 119.65(8) . 3_656
O11 K2 O12 60.35(8) 3_656 3_656
O10 K2 O12 60.38(8) . 3_656
O10 K2 O12 119.62(8) 3_656 3_656
O1 K2 O12 83.48(9) 3_656 .
O1 K2 O12 96.52(9) . .
O11 K2 O12 60.35(8) . .
O11 K2 O12 119.65(8) 3_656 .
O10 K2 O12 119.62(8) . .
O10 K2 O12 60.38(8) 3_656 .
O12 K2 O12 180.0 3_656 .
C2 O1 K2 158.9(3) . .
C17 O6 K1 130.7(3) . .
C30 O10 C25 112.1(3) 3_656 .
C30 O10 K2 114.2(2) 3_656 .
C25 O10 K2 113.5(2) . .
C27 O11 C26 111.7(3) . .
C27 O11 K2 114.4(2) . .
C26 O11 K2 112.9(2) . .
C28 O12 C29 112.0(3) . .
C28 O12 K2 112.9(2) . .
C29 O12 K2 113.0(2) . .
C2 C1 Pt1 111.5(2) . .
O1 C2 C1 120.9(4) . .
O1 C2 C3 120.9(4) . .
C1 C2 C3 118.2(3) . .
C5 C4 Pt1 110.6(2) . .
O2 C5 C4 121.4(3) . .
O2 C5 C6 121.0(3) . .
C4 C5 C6 117.6(3) . .
C8 C7 Pt1 111.1(2) . .
O3 C8 C7 122.1(3) . .
O3 C8 C9 121.3(3) . .
C7 C8 C9 116.6(3) . .
C11 C10 Pt2 116.4(3) . .
O4 C11 C12 121.6(4) . .
O4 C11 C10 119.0(4) . .
C12 C11 C10 119.4(4) . .
C14 C13 Pt2 114.0(2) . .
O5 C14 C13 121.4(4) . .
O5 C14 C15 119.9(4) . .
C13 C14 C15 118.6(4) . .
C17 C16 Pt2 112.4(2) . .
O6 C17 C16 121.5(4) . .
O6 C17 C18 121.3(4) . .
C16 C17 C18 117.1(4) . .
O10 C25 C26 108.9(3) . .
O11 C26 C25 109.5(3) . .
O11 C27 C28 108.8(3) . .
O12 C28 C27 109.1(3) . .
O12 C29 C30 108.3(3) . .
O10 C30 C29 108.8(4) 3_656 .
C19 O7 C24 114.6(6) . 3_655
C19 O7 K1 121.1(5) . .
C24 O7 K1 112.3(4) 3_655 .
C20 O8 C21 110.3(6) . .
C20 O8 K1 116.8(4) . .
C21 O8 K1 115.5(4) . .
C22 O9 C23 110.8(5) . .
C22 O9 K1 112.7(4) . .
C23 O9 K1 114.2(4) . .
O7 C19 C20 115.7(7) . .
O8 C20 C19 112.7(6) . .
O8 C21 C22 108.1(6) . .
O9 C22 C21 107.7(6) . .
O9 C23 C24 109.6(6) . .
O7 C24 C23 110.5(6) 3_655 .
C24' O7' C19' 122.6(7) 3_655 .
C24' O7' K1 122.3(5) 3_655 .
C19' O7' K1 112.0(5) . .
C21' O8' C20' 107.5(8) . .
C21' O8' K1 107.6(6) . .
C20' O8' K1 109.1(6) . .
C23' O9' C22' 109.2(8) . .
C23' O9' K1 115.6(5) . .
C22' O9' K1 110.9(6) . .
C20' C19' O7' 122.3(9) . .
C19' C20' O8' 117.0(9) . .
O8' C21' C22' 104.4(8) . .
O9' C22' C21' 106.2(9) . .
O9' C23' C24' 107.5(8) . .
O7' C24' C23' 105.0(8) 3_655 .

loop_
_geom_bond_atom_site_label_1
_geom_bond_atom_site_label_2
_geom_bond_distance
_geom_bond_site_symmetry_2
Pt1 C1 2.062(3) .
Pt1 C4 2.064(3) .
Pt1 C7 2.072(3) .
Pt1 Cl1 2.4838(8) .
Pt1 Cl3 2.4961(8) .
Pt1 Cl2 2.5099(8) .
Pt2 C16 2.062(4) .
Pt2 C10 2.073(4) .
Pt2 C13 2.075(3) .
Pt2 Cl1 2.4762(8) .
Pt2 Cl3 2.4851(8) .
Pt2 Cl2 2.5010(8) .
K1 O6 2.711(3) .
K1 O6 2.711(3) 3_655
K1 O7' 2.755(6) .
K1 O7' 2.755(6) 3_655
K1 O8 2.764(6) .
K1 O8 2.764(6) 3_655
K1 O9' 2.803(6) 3_655
K1 O9' 2.803(6) .
K1 O9 2.803(4) 3_655
K1 O9 2.803(4) .
K1 O8' 2.825(9) .
K1 O8' 2.825(9) 3_655
K2 O1 2.625(3) 3_656
K2 O1 2.625(3) .
K2 O11 2.806(2) .
K2 O11 2.806(2) 3_656
K2 O10 2.812(3) .
K2 O10 2.812(3) 3_656
K2 O12 2.841(3) 3_656
K2 O12 2.841(3) .
O1 C2 1.211(5) .
O2 C5 1.217(4) .
O3 C8 1.211(4) .
O4 C11 1.232(5) .
O5 C14 1.219(5) .
O6 C17 1.223(5) .
O10 C30 1.415(5) 3_656
O10 C25 1.423(5) .
O11 C27 1.419(5) .
O11 C26 1.425(5) .
O12 C28 1.418(5) .
O12 C29 1.424(5) .
C1 C2 1.488(5) .
C2 C3 1.499(6) .
C4 C5 1.498(5) .
C5 C6 1.511(5) .
C7 C8 1.498(5) .
C8 C9 1.501(5) .
C10 C11 1.488(6) .
C11 C12 1.461(6) .
C13 C14 1.480(5) .
C14 C15 1.481(6) .
C16 C17 1.486(6) .
C17 C18 1.497(6) .
C25 C26 1.498(6) .
C27 C28 1.491(6) .
C29 C30 1.504(6) .
C30 O10 1.415(5) 3_656
O7 C19 1.251(9) .
O7 C24 1.412(8) 3_655
O8 C20 1.436(9) .
O8 C21 1.444(9) .
O9 C22 1.410(8) .
O9 C23 1.460(8) .
C19 C20 1.561(10) .
C21 C22 1.499(10) .
C23 C24 1.486(9) .
C24 O7 1.412(8) 3_655
O7' C24' 1.449(11) 3_655
O7' C19' 1.525(11) .
O8' C21' 1.456(12) .
O8' C20' 1.470(12) .
O9' C23' 1.417(11) .
O9' C22' 1.464(13) .
C19' C20' 1.168(13) .
C21' C22' 1.524(14) .
C23' C24' 1.512(13) .
C24' O7' 1.449(11) 3_655
